data_2220496
loop_
_publ_author_name
'Bartholom\"a, Mark Daniel'
'Ouellette, Wayne'
'Zubieta, Jon'

_publ_section_title
;
 1-(Phthalimidomethyl)pyridinium <i>p</i>-toluenesulfonate
;
_journal_coeditor_code HB2840
_journal_issue 1
_journal_name_full 'Acta Crystallographica Section E'
_journal_page_first o61
_journal_paper_doi 10.1107/S1600536808038816
_journal_volume 65
_journal_year 2009
_chemical_formula_iupac 'C14 H11 N2 O2 +, C7 H7 O3 S -'
_chemical_formula_moiety 'C14 H11 N2 O2 +, C7 H7 O3 S -'
_chemical_formula_sum 'C21 H18 N2 O5 S'
_chemical_formula_weight 410.43
_chemical_name_systematic
;
1-(Phthalimidomethyl)pyridinium <i>p</i>-toluenesulfonate
;
_space_group_IT_number 14
_symmetry_cell_setting monoclinic
_symmetry_space_group_name_Hall '-P 2ybc'
_symmetry_space_group_name_H-M 'P 1 21/c 1'
_atom_sites_solution_hydrogens geom
_atom_sites_solution_primary direct
_atom_sites_solution_secondary difmap
_audit_creation_method SHELXL-97
_cell_angle_alpha 90.00
_cell_angle_beta 116.4160(10)
_cell_angle_gamma 90.00
_cell_formula_units_Z 4
_cell_length_a 7.6944(5)
_cell_length_b 33.626(2)
_cell_length_c 7.9426(5)
_cell_measurement_reflns_used 3297
_cell_measurement_temperature 90(2)
_cell_measurement_theta_max 26.39
_cell_measurement_theta_min 2.42
_cell_volume 1840.4(2)
_computing_cell_refinement 'SAINT (Bruker, 2002)'
_computing_data_collection 'SMART (Bruker, 2002)'
_computing_data_reduction 'SAINT (Bruker, 2002)'
_computing_molecular_graphics 'DIAMOND (Brandenburg & Putz (1999)'
_computing_publication_material 'SHELXTL (Sheldrick, 2008)'
_computing_structure_refinement 'SHELXL97 (Sheldrick, 2008)'
_computing_structure_solution 'SHELXS97 (Sheldrick, 2008)'
_diffrn_ambient_temperature 90(2)
_diffrn_detector_area_resol_mean 512
_diffrn_measured_fraction_theta_full 1.000
_diffrn_measured_fraction_theta_max 1.000
_diffrn_measurement_device_type 'Bruker APEX CCD'
_diffrn_measurement_method \w
_diffrn_radiation_monochromator graphite
_diffrn_radiation_type MoK\a
_diffrn_radiation_wavelength 0.71073
_diffrn_reflns_av_R_equivalents 0.0493
_diffrn_reflns_av_sigmaI/netI 0.0424
_diffrn_reflns_limit_h_max 10
_diffrn_reflns_limit_h_min -10
_diffrn_reflns_limit_k_max 44
_diffrn_reflns_limit_k_min -42
_diffrn_reflns_limit_l_max 10
_diffrn_reflns_limit_l_min -10
_diffrn_reflns_number 19080
_diffrn_reflns_theta_full 28.08
_diffrn_reflns_theta_max 28.08
_diffrn_reflns_theta_min 2.42
_diffrn_standards_decay_% 0.001
_exptl_absorpt_coefficient_mu 0.214
_exptl_absorpt_correction_T_max 0.958
_exptl_absorpt_correction_T_min 0.939
_exptl_absorpt_correction_type multi-scan
_exptl_absorpt_process_details '(SADABS; Sheldrick, 2008)'
_exptl_crystal_colour colourless
_exptl_crystal_density_diffrn 1.481
_exptl_crystal_density_method 'not measured'
_exptl_crystal_description block
_exptl_crystal_F_000 856
_exptl_crystal_size_max 0.30
_exptl_crystal_size_mid 0.25
_exptl_crystal_size_min 0.20
_refine_diff_density_max 0.607
_refine_diff_density_min -0.376
_refine_ls_extinction_method none
_refine_ls_goodness_of_fit_ref 1.124
_refine_ls_hydrogen_treatment constr
_refine_ls_matrix_type full
_refine_ls_number_parameters 263
_refine_ls_number_reflns 4482
_refine_ls_number_restraints 0
_refine_ls_restrained_S_all 1.124
_refine_ls_R_factor_all 0.0671
_refine_ls_R_factor_gt 0.0536
_refine_ls_shift/su_max 0.000
_refine_ls_shift/su_mean 0.000
_refine_ls_structure_factor_coef Fsqd
_refine_ls_weighting_details 'calc w=1/[\s^2^(Fo^2^)+(0.0508P)^2^+1.1529P] where P=(Fo^2^+2Fc^2^)/3'
_refine_ls_weighting_scheme calc
_refine_ls_wR_factor_gt 0.1176
_refine_ls_wR_factor_ref 0.1236
_reflns_number_gt 3753
_reflns_number_total 4482
_reflns_threshold_expression I>2\s(I)
_cod_data_source_file hb2840.cif
_cod_data_source_block I
_cod_depositor_comments
;
The following automatic conversions were performed:
'_symmetry_cell_setting' value 'Monoclinic' changed to 'monoclinic'
according to '/home/saulius/struct/CIF-dictionaries/cif_core.dic'
dictionary named 'cif_core.dic' version 2.4.1 from 2010-06-29.

Automatic conversion script
Id: cif_fix_enum 1527 2010-12-29 10:47:43Z saulius 

The following automatic conversions were performed:

'_symmetry_cell_setting' value 'Monoclinic' changed to 'monoclinic'
according to /home/saulius/struct/CIF-dictionaries/cif_core.dic
dictionary named 'cif_core.dic' version 2.4.1 from 2010-06-29.

Automatic conversion script
Id: cif_fix_values 1715 2011-07-08 13:25:40Z adriana 
;
_cod_original_cell_volume 1840.5(2)
_cod_original_sg_symbol_H-M 'P 21/c'
_cod_database_code 2220496
_cod_database_fobs_code 2220496

loop_
_symmetry_equiv_pos_as_xyz
'x, y, z'
'-x, y+1/2, -z+1/2'
'-x, -y, -z'
'x, -y-1/2, z-1/2'

loop_
_atom_site_type_symbol
_atom_site_label
_atom_site_fract_x
_atom_site_fract_y
_atom_site_fract_z
_atom_site_U_iso_or_equiv
_atom_site_adp_type
_atom_site_calc_flag
_atom_site_refinement_flags
_atom_site_occupancy
_atom_site_disorder_assembly
_atom_site_disorder_group
S S1 0.71561(7) 0.151380(15) 0.83629(7) 0.01495(13) Uani d . 1 . .
O O1 1.0063(2) 0.07297(5) 0.3896(2) 0.0232(3) Uani d . 1 . .
O O2 0.4402(2) 0.01341(5) 0.3092(2) 0.0247(4) Uani d . 1 . .
O O3 0.8408(2) 0.15516(5) 0.7439(2) 0.0209(3) Uani d . 1 . .
O O4 0.6566(2) 0.11048(4) 0.8427(2) 0.0232(3) Uani d . 1 . .
O O5 0.7929(2) 0.17090(5) 1.0188(2) 0.0217(3) Uani d . 1 . .
N N1 0.7117(2) 0.05127(5) 0.3668(2) 0.0173(4) Uani d . 1 . .
N N2 0.5370(2) 0.11140(5) 0.3597(2) 0.0158(4) Uani d . 1 . .
C C1 0.8823(3) 0.04795(6) 0.3432(3) 0.0169(4) Uani d . 1 . .
C C2 0.8696(3) 0.00828(6) 0.2554(3) 0.0159(4) Uani d . 1 . .
C C3 0.9997(3) -0.01049(6) 0.2060(3) 0.0191(4) Uani d . 1 . .
H H3 1.1166 0.0020 0.2219 0.023 Uiso calc R 1 . .
C C4 0.9513(3) -0.04884(7) 0.1314(3) 0.0228(5) Uani d . 1 . .
H H4 1.0367 -0.0628 0.0952 0.027 Uiso calc R 1 . .
C C5 0.7805(3) -0.06681(7) 0.1096(3) 0.0239(5) Uani d . 1 . .
H H5 0.7523 -0.0930 0.0598 0.029 Uiso calc R 1 . .
C C6 0.6488(3) -0.04768(7) 0.1584(3) 0.0217(4) Uani d . 1 . .
H H6 0.5315 -0.0601 0.1423 0.026 Uiso calc R 1 . .
C C7 0.6972(3) -0.00982(6) 0.2314(3) 0.0170(4) Uani d . 1 . .
C C8 0.5931(3) 0.01743(6) 0.3028(3) 0.0179(4) Uani d . 1 . .
C C9 0.6823(3) 0.08173(6) 0.4785(3) 0.0204(4) Uani d . 1 . .
H H9A 0.8071 0.0953 0.5547 0.025 Uiso calc R 1 . .
H H9B 0.6379 0.0694 0.5657 0.025 Uiso calc R 1 . .
C C10 0.3571(3) 0.11045(6) 0.3473(3) 0.0177(4) Uani d . 1 . .
H H10 0.3245 0.0910 0.4150 0.021 Uiso calc R 1 . .
C C11 0.2198(3) 0.13761(6) 0.2367(3) 0.0182(4) Uani d . 1 . .
H H11 0.0917 0.1367 0.2257 0.022 Uiso calc R 1 . .
C C12 0.2708(3) 0.16635(6) 0.1417(3) 0.0193(4) Uani d . 1 . .
H H12 0.1781 0.1855 0.0657 0.023 Uiso calc R 1 . .
C C13 0.4584(3) 0.16703(6) 0.1581(3) 0.0192(4) Uani d . 1 . .
H H13 0.4952 0.1867 0.0942 0.023 Uiso calc R 1 . .
C C14 0.5902(3) 0.13900(6) 0.2678(3) 0.0185(4) Uani d . 1 . .
H H14 0.7184 0.1390 0.2790 0.022 Uiso calc R 1 . .
C C15 0.4978(3) 0.17744(6) 0.6922(3) 0.0147(4) Uani d . 1 . .
C C16 0.3230(3) 0.16559(6) 0.6887(3) 0.0170(4) Uani d . 1 . .
H H16 0.3196 0.1430 0.7591 0.020 Uiso calc R 1 . .
C C17 0.1535(3) 0.18648(6) 0.5831(3) 0.0180(4) Uani d . 1 . .
H H17 0.0355 0.1783 0.5832 0.022 Uiso calc R 1 . .
C C18 0.1543(3) 0.21947(6) 0.4764(3) 0.0169(4) Uani d . 1 . .
C C19 -0.0316(3) 0.24117(7) 0.3577(3) 0.0221(5) Uani d . 1 . .
H H19A -0.0026 0.2652 0.3049 0.033 Uiso calc R 1 . .
H H19B -0.0957 0.2486 0.4357 0.033 Uiso calc R 1 . .
H H19C -0.1176 0.2238 0.2553 0.033 Uiso calc R 1 . .
C C20 0.3304(3) 0.23071(6) 0.4797(3) 0.0184(4) Uani d . 1 . .
H H20 0.3336 0.2529 0.4069 0.022 Uiso calc R 1 . .
C C21 0.5012(3) 0.21025(6) 0.5872(3) 0.0167(4) Uani d . 1 . .
H H21 0.6198 0.2186 0.5889 0.020 Uiso calc R 1 . .

loop_
_atom_site_aniso_label
_atom_site_aniso_U_11
_atom_site_aniso_U_22
_atom_site_aniso_U_33
_atom_site_aniso_U_12
_atom_site_aniso_U_13
_atom_site_aniso_U_23
S1 0.0132(2) 0.0163(2) 0.0136(2) -0.00043(18) 0.00446(18) -0.00117(18)
O1 0.0220(8) 0.0201(8) 0.0253(8) -0.0060(6) 0.0086(7) -0.0012(6)
O2 0.0170(7) 0.0361(9) 0.0229(8) -0.0006(7) 0.0105(6) 0.0016(7)
O3 0.0184(7) 0.0250(8) 0.0212(8) 0.0008(6) 0.0106(6) -0.0010(6)
O4 0.0203(8) 0.0182(8) 0.0288(8) -0.0001(6) 0.0087(7) 0.0030(6)
O5 0.0183(7) 0.0290(8) 0.0130(7) 0.0020(6) 0.0027(6) -0.0037(6)
N1 0.0168(8) 0.0177(9) 0.0160(8) 0.0022(7) 0.0060(7) 0.0003(7)
N2 0.0154(8) 0.0182(8) 0.0110(8) 0.0043(7) 0.0035(7) -0.0007(6)
C1 0.0165(10) 0.0187(10) 0.0135(9) 0.0029(8) 0.0049(8) 0.0032(7)
C2 0.0181(10) 0.0150(9) 0.0120(9) 0.0015(8) 0.0044(8) 0.0032(7)
C3 0.0207(10) 0.0221(11) 0.0144(10) 0.0022(8) 0.0077(8) 0.0034(8)
C4 0.0315(12) 0.0237(11) 0.0137(10) 0.0088(9) 0.0105(9) 0.0037(8)
C5 0.0371(13) 0.0169(10) 0.0133(10) -0.0018(9) 0.0074(9) 0.0002(8)
C6 0.0262(11) 0.0208(11) 0.0149(10) -0.0056(9) 0.0063(9) 0.0012(8)
C7 0.0158(9) 0.0192(10) 0.0132(9) 0.0000(8) 0.0041(8) 0.0036(7)
C8 0.0167(10) 0.0220(10) 0.0119(9) 0.0004(8) 0.0036(8) 0.0047(8)
C9 0.0212(10) 0.0241(11) 0.0129(9) 0.0076(8) 0.0047(8) 0.0020(8)
C10 0.0193(10) 0.0194(10) 0.0144(9) -0.0002(8) 0.0076(8) -0.0026(8)
C11 0.0148(9) 0.0223(10) 0.0149(10) 0.0009(8) 0.0044(8) -0.0050(8)
C12 0.0198(10) 0.0186(10) 0.0142(10) 0.0044(8) 0.0026(8) -0.0026(8)
C13 0.0247(11) 0.0171(10) 0.0152(10) 0.0006(8) 0.0083(8) 0.0006(8)
C14 0.0177(10) 0.0207(10) 0.0163(10) -0.0010(8) 0.0068(8) -0.0031(8)
C15 0.0139(9) 0.0166(9) 0.0102(9) 0.0000(7) 0.0022(7) -0.0026(7)
C16 0.0199(10) 0.0185(10) 0.0123(9) -0.0001(8) 0.0068(8) 0.0001(7)
C17 0.0163(9) 0.0213(10) 0.0158(10) 0.0002(8) 0.0067(8) -0.0027(8)
C18 0.0205(10) 0.0159(9) 0.0107(9) 0.0013(8) 0.0038(8) -0.0042(7)
C19 0.0207(11) 0.0228(11) 0.0184(10) 0.0049(8) 0.0047(9) -0.0019(8)
C20 0.0233(10) 0.0155(10) 0.0139(9) -0.0002(8) 0.0061(8) -0.0010(7)
C21 0.0162(9) 0.0188(10) 0.0134(9) -0.0037(8) 0.0050(8) -0.0035(7)

loop_
_atom_type_symbol
_atom_type_description
_atom_type_scat_dispersion_real
_atom_type_scat_dispersion_imag
_atom_type_scat_source
C C 0.0033 0.0016 'International Tables Vol C Tables 4.2.6.8 and 6.1.1.4'
H H 0.0000 0.0000 'International Tables Vol C Tables 4.2.6.8 and 6.1.1.4'
N N 0.0061 0.0033 'International Tables Vol C Tables 4.2.6.8 and 6.1.1.4'
O O 0.0106 0.0060 'International Tables Vol C Tables 4.2.6.8 and 6.1.1.4'
S S 0.1246 0.1234 'International Tables Vol C Tables 4.2.6.8 and 6.1.1.4'

loop_
_geom_angle_atom_site_label_1
_geom_angle_atom_site_label_2
_geom_angle_atom_site_label_3
_geom_angle_site_symmetry_1
_geom_angle_site_symmetry_3
_geom_angle
_geom_angle_publ_flag
O3 S1 O5 . . 113.25(9) ?
O3 S1 O4 . . 112.78(9) ?
O5 S1 O4 . . 112.75(10) ?
O3 S1 C15 . . 106.13(9) ?
O5 S1 C15 . . 105.58(9) ?
O4 S1 C15 . . 105.53(9) ?
C8 N1 C1 . . 112.38(17) ?
C8 N1 C9 . . 123.06(18) ?
C1 N1 C9 . . 123.35(18) ?
C10 N2 C14 . . 121.75(18) ?
C10 N2 C9 . . 119.46(18) ?
C14 N2 C9 . . 118.78(17) ?
O1 C1 N1 . . 124.31(19) ?
O1 C1 C2 . . 130.5(2) ?
N1 C1 C2 . . 105.22(17) ?
C3 C2 C7 . . 121.9(2) ?
C3 C2 C1 . . 129.71(19) ?
C7 C2 C1 . . 108.40(18) ?
C2 C3 C4 . . 116.9(2) ?
C2 C3 H3 . . 121.6 ?
C4 C3 H3 . . 121.6 ?
C5 C4 C3 . . 120.9(2) ?
C5 C4 H4 . . 119.5 ?
C3 C4 H4 . . 119.5 ?
C4 C5 C6 . . 122.1(2) ?
C4 C5 H5 . . 119.0 ?
C6 C5 H5 . . 119.0 ?
C7 C6 C5 . . 116.7(2) ?
C7 C6 H6 . . 121.7 ?
C5 C6 H6 . . 121.7 ?
C6 C7 C2 . . 121.6(2) ?
C6 C7 C8 . . 129.7(2) ?
C2 C7 C8 . . 108.70(18) ?
O2 C8 N1 . . 124.3(2) ?
O2 C8 C7 . . 130.4(2) ?
N1 C8 C7 . . 105.31(17) ?
N1 C9 N2 . . 111.61(16) ?
N1 C9 H9A . . 109.3 ?
N2 C9 H9A . . 109.3 ?
N1 C9 H9B . . 109.3 ?
N2 C9 H9B . . 109.3 ?
H9A C9 H9B . . 108.0 ?
N2 C10 C11 . . 120.30(19) ?
N2 C10 H10 . . 119.8 ?
C11 C10 H10 . . 119.8 ?
C10 C11 C12 . . 119.12(19) ?
C10 C11 H11 . . 120.4 ?
C12 C11 H11 . . 120.4 ?
C11 C12 C13 . . 119.60(19) ?
C11 C12 H12 . . 120.2 ?
C13 C12 H12 . . 120.2 ?
C14 C13 C12 . . 119.4(2) ?
C14 C13 H13 . . 120.3 ?
C12 C13 H13 . . 120.3 ?
N2 C14 C13 . . 119.82(19) ?
N2 C14 H14 . . 120.1 ?
C13 C14 H14 . . 120.1 ?
C21 C15 C16 . . 119.42(18) ?
C21 C15 S1 . . 120.78(15) ?
C16 C15 S1 . . 119.78(15) ?
C17 C16 C15 . . 120.50(19) ?
C17 C16 H16 . . 119.8 ?
C15 C16 H16 . . 119.8 ?
C16 C17 C18 . . 120.81(19) ?
C16 C17 H17 . . 119.6 ?
C18 C17 H17 . . 119.6 ?
C20 C18 C17 . . 118.02(19) ?
C20 C18 C19 . . 121.63(19) ?
C17 C18 C19 . . 120.33(19) ?
C18 C19 H19A . . 109.5 ?
C18 C19 H19B . . 109.5 ?
H19A C19 H19B . . 109.5 ?
C18 C19 H19C . . 109.5 ?
H19A C19 H19C . . 109.5 ?
H19B C19 H19C . . 109.5 ?
C21 C20 C18 . . 121.47(19) ?
C21 C20 H20 . . 119.3 ?
C18 C20 H20 . . 119.3 ?
C20 C21 C15 . . 119.78(19) ?
C20 C21 H21 . . 120.1 ?
C15 C21 H21 . . 120.1 ?

loop_
_geom_bond_atom_site_label_1
_geom_bond_atom_site_label_2
_geom_bond_site_symmetry_2
_geom_bond_distance
_geom_bond_publ_flag
S1 O3 . 1.4531(15) ?
S1 O5 . 1.4556(15) ?
S1 O4 . 1.4562(16) ?
S1 C15 . 1.783(2) ?
O1 C1 . 1.201(3) ?
O2 C8 . 1.208(2) ?
N1 C8 . 1.405(3) ?
N1 C1 . 1.410(3) ?
N1 C9 . 1.437(3) ?
N2 C10 . 1.343(3) ?
N2 C14 . 1.352(3) ?
N2 C9 . 1.482(3) ?
C1 C2 . 1.488(3) ?
C2 C3 . 1.380(3) ?
C2 C7 . 1.393(3) ?
C3 C4 . 1.399(3) ?
C3 H3 . 0.9500 ?
C4 C5 . 1.386(3) ?
C4 H4 . 0.9500 ?
C5 C6 . 1.393(3) ?
C5 H5 . 0.9500 ?
C6 C7 . 1.380(3) ?
C6 H6 . 0.9500 ?
C7 C8 . 1.486(3) ?
C9 H9A . 0.9900 ?
C9 H9B . 0.9900 ?
C10 C11 . 1.377(3) ?
C10 H10 . 0.9500 ?
C11 C12 . 1.386(3) ?
C11 H11 . 0.9500 ?
C12 C13 . 1.391(3) ?
C12 H12 . 0.9500 ?
C13 C14 . 1.375(3) ?
C13 H13 . 0.9500 ?
C14 H14 . 0.9500 ?
C15 C21 . 1.390(3) ?
C15 C16 . 1.391(3) ?
C16 C17 . 1.387(3) ?
C16 H16 . 0.9500 ?
C17 C18 . 1.397(3) ?
C17 H17 . 0.9500 ?
C18 C20 . 1.396(3) ?
C18 C19 . 1.506(3) ?
C19 H19A . 0.9800 ?
C19 H19B . 0.9800 ?
C19 H19C . 0.9800 ?
C20 C21 . 1.390(3) ?
C20 H20 . 0.9500 ?
C21 H21 . 0.9500 ?

loop_
_geom_hbond_atom_site_label_D
_geom_hbond_atom_site_label_H
_geom_hbond_atom_site_label_A
_geom_hbond_site_symmetry_A
_geom_hbond_distance_DH
_geom_hbond_distance_HA
_geom_hbond_distance_DA
_geom_hbond_angle_DHA
C5 H5 Cg1 3_655 0.95 2.70 3.531(2) 147

loop_
_geom_torsion_atom_site_label_1
_geom_torsion_atom_site_label_2
_geom_torsion_atom_site_label_3
_geom_torsion_atom_site_label_4
_geom_torsion_site_symmetry_1
_geom_torsion_site_symmetry_2
_geom_torsion_site_symmetry_3
_geom_torsion_site_symmetry_4
_geom_torsion
_geom_torsion_publ_flag
C8 N1 C1 O1 . . . . -179.12(19) ?
C9 N1 C1 O1 . . . . -11.4(3) ?
C8 N1 C1 C2 . . . . 0.2(2) ?
C9 N1 C1 C2 . . . . 167.94(17) ?
O1 C1 C2 C3 . . . . 0.9(4) ?
N1 C1 C2 C3 . . . . -178.3(2) ?
O1 C1 C2 C7 . . . . 179.2(2) ?
N1 C1 C2 C7 . . . . -0.1(2) ?
C7 C2 C3 C4 . . . . -0.4(3) ?
C1 C2 C3 C4 . . . . 177.63(19) ?
C2 C3 C4 C5 . . . . -0.2(3) ?
C3 C4 C5 C6 . . . . 0.7(3) ?
C4 C5 C6 C7 . . . . -0.5(3) ?
C5 C6 C7 C2 . . . . -0.2(3) ?
C5 C6 C7 C8 . . . . -177.4(2) ?
C3 C2 C7 C6 . . . . 0.6(3) ?
C1 C2 C7 C6 . . . . -177.78(19) ?
C3 C2 C7 C8 . . . . 178.36(18) ?
C1 C2 C7 C8 . . . . -0.1(2) ?
C1 N1 C8 O2 . . . . 179.69(19) ?
C9 N1 C8 O2 . . . . 11.9(3) ?
C1 N1 C8 C7 . . . . -0.2(2) ?
C9 N1 C8 C7 . . . . -168.02(17) ?
C6 C7 C8 O2 . . . . -2.3(4) ?
C2 C7 C8 O2 . . . . -179.7(2) ?
C6 C7 C8 N1 . . . . 177.6(2) ?
C2 C7 C8 N1 . . . . 0.2(2) ?
C8 N1 C9 N2 . . . . -84.8(2) ?
C1 N1 C9 N2 . . . . 108.7(2) ?
C10 N2 C9 N1 . . . . 104.0(2) ?
C14 N2 C9 N1 . . . . -76.5(2) ?
C14 N2 C10 C11 . . . . 1.0(3) ?
C9 N2 C10 C11 . . . . -179.58(18) ?
N2 C10 C11 C12 . . . . -1.3(3) ?
C10 C11 C12 C13 . . . . 0.6(3) ?
C11 C12 C13 C14 . . . . 0.4(3) ?
C10 N2 C14 C13 . . . . 0.0(3) ?
C9 N2 C14 C13 . . . . -179.44(18) ?
C12 C13 C14 N2 . . . . -0.7(3) ?
O3 S1 C15 C21 . . . . -30.90(19) ?
O5 S1 C15 C21 . . . . 89.57(17) ?
O4 S1 C15 C21 . . . . -150.81(16) ?
O3 S1 C15 C16 . . . . 150.97(16) ?
O5 S1 C15 C16 . . . . -88.55(17) ?
O4 S1 C15 C16 . . . . 31.06(19) ?
C21 C15 C16 C17 . . . . -0.7(3) ?
S1 C15 C16 C17 . . . . 177.49(15) ?
C15 C16 C17 C18 . . . . 0.8(3) ?
C16 C17 C18 C20 . . . . -0.1(3) ?
C16 C17 C18 C19 . . . . 178.17(19) ?
C17 C18 C20 C21 . . . . -0.8(3) ?
C19 C18 C20 C21 . . . . -179.02(19) ?
C18 C20 C21 C15 . . . . 1.0(3) ?
C16 C15 C21 C20 . . . . -0.2(3) ?
S1 C15 C21 C20 . . . . -178.34(15) ?

loop_
_cod_related_entry_id
_cod_related_entry_database
_cod_related_entry_code
1 ChemSpider 30655683
